data_2217690
loop_
_publ_author_name
'Shi-Zhu Sun'
'Wen-Jun Kang'
'Da-Cheng Li'
'Da-Qi Wang'
'Jian-Min Dou'

_publ_section_title
;[3-Hydroxy-<i>N</i>'-(2-oxidobenzylidene)-2-naphthohydrazidato-\k^3^<i>O</i>,<i>N</i>,<i>O</i>']tris(pyridine-\k<i>N</i>)nickel(II)
 pyridine trisolvate
;
_journal_coeditor_code XU2364
_journal_issue 2
_journal_name_full 'Acta Crystallographica Section E'
_journal_page_first m438
_journal_page_last m438
_journal_paper_doi 10.1107/S1600536808002900
_journal_volume 64
_journal_year 2008
_chemical_formula_iupac '[Ni (C18 H12 N2 O3) (C5 H5 N)3], 3C5 H5 N'
_chemical_formula_moiety 'C33 H27 N5 Ni O3, 3(C5 H5 N)'
_chemical_formula_sum 'C48 H42 N8 Ni O3'
_chemical_formula_weight 837.59
_chemical_name_systematic
;
[3-Hydroxy-N'-(2-oxidobenzylidene)-2-naphthohydrazidato-
\k^3^O,N,O']tris(pyridine-\kN)nickel(II) pyridine trisolvate
;
_space_group_IT_number 14
_symmetry_cell_setting monoclinic
_symmetry_space_group_name_Hall '-P 2ybc'
_symmetry_space_group_name_H-M 'P 1 21/c 1'
_atom_sites_solution_hydrogens geom
_atom_sites_solution_primary direct
_atom_sites_solution_secondary difmap
_audit_creation_method SHELXL97
_cell_angle_alpha 90.00
_cell_angle_beta 90.378(2)
_cell_angle_gamma 90.00
_cell_formula_units_Z 8
_cell_length_a 18.370(2)
_cell_length_b 27.720(3)
_cell_length_c 16.862(2)
_cell_measurement_reflns_used 4738
_cell_measurement_temperature 298(2)
_cell_measurement_theta_max 20.496
_cell_measurement_theta_min 2.202
_cell_volume 8586.2(17)
_computing_cell_refinement 'SAINT (Siemens, 1996)'
_computing_data_collection 'SMART (Siemens, 1996)'
_computing_data_reduction 'SAINT (Siemens, 1996)'
_computing_molecular_graphics 'SHELXTL (Sheldrick, 2008)'
_computing_publication_material 'SHELXTL (Sheldrick, 2008)'
_computing_structure_refinement 'SHELXTL (Sheldrick, 2008)'
_computing_structure_solution 'SHELXTL (Sheldrick, 2008)'
_diffrn_ambient_temperature 298(2)
_diffrn_measured_fraction_theta_full 0.980
_diffrn_measured_fraction_theta_max 0.980
_diffrn_measurement_device_type 'Bruker SMART 1000 CCD area-detector'
_diffrn_measurement_method '\f and \w'
_diffrn_radiation_monochromator graphite
_diffrn_radiation_source 'fine-focus sealed tube'
_diffrn_radiation_type MoK\a
_diffrn_radiation_wavelength 0.71073
_diffrn_reflns_av_R_equivalents 0.0787
_diffrn_reflns_av_sigmaI/netI 0.1300
_diffrn_reflns_limit_h_max 16
_diffrn_reflns_limit_h_min -21
_diffrn_reflns_limit_k_max 32
_diffrn_reflns_limit_k_min -29
_diffrn_reflns_limit_l_max 20
_diffrn_reflns_limit_l_min -18
_diffrn_reflns_number 35434
_diffrn_reflns_theta_full 25.01
_diffrn_reflns_theta_max 25.01
_diffrn_reflns_theta_min 1.33
_diffrn_standards_interval_count 0
_diffrn_standards_interval_time 0
_diffrn_standards_number 0
_exptl_absorpt_coefficient_mu 0.503
_exptl_absorpt_correction_T_max 0.8719
_exptl_absorpt_correction_T_min 0.7869
_exptl_absorpt_correction_type multi-scan
_exptl_absorpt_process_details '(SADABS; Sheldrick, 1996)'
_exptl_crystal_colour red
_exptl_crystal_density_diffrn 1.296
_exptl_crystal_density_method 'not measured'
_exptl_crystal_description block
_exptl_crystal_F_000 3504
_exptl_crystal_size_max 0.50
_exptl_crystal_size_mid 0.40
_exptl_crystal_size_min 0.28
_refine_diff_density_max 0.765
_refine_diff_density_min -0.676
_refine_ls_extinction_method none
_refine_ls_goodness_of_fit_ref 1.004
_refine_ls_hydrogen_treatment constr
_refine_ls_matrix_type full
_refine_ls_number_parameters 1081
_refine_ls_number_reflns 14836
_refine_ls_number_restraints 0
_refine_ls_restrained_S_all 1.004
_refine_ls_R_factor_all 0.1999
_refine_ls_R_factor_gt 0.0809
_refine_ls_shift/su_max 0.001
_refine_ls_shift/su_mean 0.000
_refine_ls_structure_factor_coef Fsqd
_refine_ls_weighting_details 'calc w=1/[\s^2^(Fo^2^)+(0.1595P)^2^+3.0585P] where P=(Fo^2^+2Fc^2^)/3'
_refine_ls_weighting_scheme calc
_refine_ls_wR_factor_gt 0.2276
_refine_ls_wR_factor_ref 0.3209
_reflns_number_gt 5715
_reflns_number_total 14836
_reflns_threshold_expression I>2\s(I)
_cod_data_source_file xu2364.cif
_cod_data_source_block I
_cod_original_cell_volume 8586.3(18)
_cod_original_sg_symbol_H-M 'P 21/c'
_cod_database_code 2217690
_cod_database_fobs_code 2217690

loop_
_symmetry_equiv_pos_as_xyz
'x, y, z'
'-x, y+1/2, -z+1/2'
'-x, -y, -z'
'x, -y-1/2, z-1/2'

loop_
_atom_site_type_symbol
_atom_site_label
_atom_site_fract_x
_atom_site_fract_y
_atom_site_fract_z
_atom_site_U_iso_or_equiv
_atom_site_adp_type
_atom_site_calc_flag
_atom_site_refinement_flags
_atom_site_occupancy
Ni Ni1 0.03268(5) 0.27695(3) 0.16059(6) 0.0517(3) Uani d . 1
Ni Ni2 0.53241(5) 0.23392(4) 0.94731(6) 0.0552(3) Uani d . 1
O O1 0.0273(3) 0.20424(18) 0.1821(3) 0.0562(14) Uani d . 1
O O2 -0.0647(3) 0.1242(2) -0.0051(4) 0.085(2) Uani d . 1
H H2 -0.0592 0.1535 -0.0008 0.128 Uiso calc R 1
O O3 0.0299(3) 0.34493(17) 0.1214(3) 0.0566(14) Uani d . 1
O O4 0.5270(3) 0.16541(18) 0.9945(3) 0.0559(14) Uani d . 1
O O5 0.4283(4) 0.1613(2) 1.2177(4) 0.092(2) Uani d . 1
H H5 0.4339 0.1841 1.1872 0.137 Uiso calc R 1
O O6 0.5316(3) 0.30395(19) 0.9206(3) 0.0639(15) Uani d . 1
N N1 -0.0219(3) 0.2040(2) 0.0557(4) 0.0529(16) Uani d . 1
N N2 -0.0118(3) 0.2540(2) 0.0596(4) 0.0510(16) Uani d . 1
N N3 0.0777(3) 0.2945(2) 0.2702(4) 0.0568(17) Uani d . 1
N N4 -0.0738(3) 0.2859(2) 0.2166(4) 0.0572(17) Uani d . 1
N N5 0.1433(4) 0.2687(3) 0.1177(4) 0.0649(19) Uani d . 1
N N6 0.4775(3) 0.2078(3) 1.1004(4) 0.0607(18) Uani d . 1
N N7 0.4885(3) 0.2480(2) 1.0519(4) 0.0585(18) Uani d . 1
N N8 0.5757(3) 0.2122(3) 0.8402(4) 0.0600(18) Uani d . 1
N N9 0.4274(3) 0.2233(2) 0.8922(4) 0.0599(18) Uani d . 1
N N10 0.6439(4) 0.2400(3) 0.9913(4) 0.0653(19) Uani d . 1
N N11 0.7971(10) 0.4330(9) 0.0620(15) 0.198(8) Uani d . 1
N N12 0.3091(6) 0.4220(5) 0.5294(10) 0.129(4) Uani d . 1
N N13 0.2613(13) 0.4331(9) 0.1332(15) 0.290(12) Uani d . 1
N N14 0.1890(7) 0.6197(7) 0.2569(12) 0.146(6) Uani d . 1
N N15 0.1976(5) 0.5617(5) 0.6056(8) 0.121(4) Uani d . 1
N N16 0.2501(13) 0.4189(7) 0.9308(12) 0.222(8) Uani d . 1
C C1 -0.0008(4) 0.1827(3) 0.1222(5) 0.051(2) Uani d . 1
C C2 0.0190(4) 0.1045(3) 0.1887(5) 0.055(2) Uani d . 1
H H2A 0.0389 0.1219 0.2307 0.066 Uiso calc R 1
C C3 -0.0072(4) 0.1289(3) 0.1241(5) 0.052(2) Uani d . 1
C C4 -0.0395(4) 0.1023(3) 0.0607(6) 0.063(2) Uani d . 1
C C5 -0.0434(4) 0.0526(3) 0.0651(6) 0.072(3) Uani d . 1
H H5A -0.0651 0.0355 0.0239 0.087 Uiso calc R 1
C C6 -0.0152(4) 0.0274(3) 0.1310(6) 0.064(2) Uani d . 1
C C7 0.0169(4) 0.0542(3) 0.1936(5) 0.060(2) Uani d . 1
C C8 0.0464(5) 0.0287(3) 0.2587(6) 0.074(3) Uani d . 1
H H8 0.0673 0.0457 0.3005 0.089 Uiso calc R 1
C C9 0.0449(5) -0.0205(3) 0.2613(7) 0.083(3) Uani d . 1
H H9 0.0643 -0.0368 0.3048 0.099 Uiso calc R 1
C C10 0.0138(5) -0.0465(4) 0.1976(7) 0.086(3) Uani d . 1
H H10 0.0134 -0.0800 0.1989 0.103 Uiso calc R 1
C C11 -0.0155(5) -0.0231(3) 0.1343(7) 0.078(3) Uani d . 1
H H11 -0.0360 -0.0407 0.0929 0.094 Uiso calc R 1
C C12 -0.0321(4) 0.2787(3) 0.0004(5) 0.053(2) Uani d . 1
H H12 -0.0525 0.2624 -0.0426 0.063 Uiso calc R 1
C C13 -0.0259(4) 0.3301(3) -0.0051(5) 0.053(2) Uani d . 1
C C14 0.0030(4) 0.3601(3) 0.0542(5) 0.056(2) Uani d . 1
C C15 0.0044(4) 0.4102(3) 0.0385(6) 0.067(2) Uani d . 1
H H15 0.0238 0.4308 0.0766 0.080 Uiso calc R 1
C C16 -0.0216(5) 0.4290(3) -0.0302(6) 0.076(3) Uani d . 1
H H16 -0.0196 0.4622 -0.0380 0.091 Uiso calc R 1
C C17 -0.0508(5) 0.4001(3) -0.0887(6) 0.080(3) Uani d . 1
H H17 -0.0686 0.4131 -0.1358 0.096 Uiso calc R 1
C C18 -0.0528(4) 0.3512(3) -0.0749(5) 0.066(2) Uani d . 1
H H18 -0.0729 0.3313 -0.1137 0.079 Uiso calc R 1
C C19 0.0938(5) 0.3392(3) 0.2881(6) 0.085(3) Uani d . 1
H H19 0.0871 0.3627 0.2495 0.102 Uiso calc R 1
C C20 0.1196(6) 0.3529(4) 0.3598(7) 0.105(4) Uani d . 1
H H20 0.1308 0.3850 0.3697 0.126 Uiso calc R 1
C C21 0.1289(6) 0.3191(5) 0.4171(7) 0.100(4) Uani d . 1
H H21 0.1447 0.3277 0.4677 0.120 Uiso calc R 1
C C22 0.1144(6) 0.2720(4) 0.3985(6) 0.095(3) Uani d . 1
H H22 0.1224 0.2477 0.4357 0.114 Uiso calc R 1
C C23 0.0886(5) 0.2611(4) 0.3260(6) 0.084(3) Uani d . 1
H H23 0.0779 0.2291 0.3142 0.100 Uiso calc R 1
C C24 -0.1053(5) 0.2519(4) 0.2568(6) 0.087(3) Uani d . 1
H H24 -0.0848 0.2212 0.2552 0.104 Uiso calc R 1
C C25 -0.1672(6) 0.2583(5) 0.3017(7) 0.106(4) Uani d . 1
H H25 -0.1865 0.2326 0.3301 0.128 Uiso calc R 1
C C26 -0.1987(7) 0.3011(5) 0.3039(8) 0.119(4) Uani d . 1
H H26 -0.2393 0.3066 0.3354 0.143 Uiso calc R 1
C C27 -0.1702(7) 0.3369(5) 0.2589(9) 0.127(5) Uani d . 1
H H27 -0.1926 0.3669 0.2561 0.152 Uiso calc R 1
C C28 -0.1061(5) 0.3277(4) 0.2166(7) 0.095(3) Uani d . 1
H H28 -0.0857 0.3526 0.1872 0.114 Uiso calc R 1
C C29 0.1770(6) 0.3032(4) 0.0792(7) 0.101(4) Uani d . 1
H H29 0.1517 0.3318 0.0702 0.121 Uiso calc R 1
C C30 0.2471(7) 0.3001(6) 0.0513(8) 0.129(5) Uani d . 1
H H30 0.2688 0.3265 0.0268 0.155 Uiso calc R 1
C C31 0.2839(6) 0.2582(6) 0.0601(8) 0.115(4) Uani d . 1
H H31 0.3300 0.2540 0.0387 0.138 Uiso calc R 1
C C32 0.2509(6) 0.2223(5) 0.1016(9) 0.119(4) Uani d . 1
H H32 0.2758 0.1938 0.1127 0.143 Uiso calc R 1
C C33 0.1797(5) 0.2284(4) 0.1272(7) 0.092(3) Uani d . 1
H H33 0.1568 0.2027 0.1523 0.110 Uiso calc R 1
C C34 0.4996(4) 0.1673(3) 1.0647(5) 0.054(2) Uani d . 1
C C35 0.5200(4) 0.0812(3) 1.0812(5) 0.055(2) Uani d . 1
H H35 0.5399 0.0818 1.0306 0.067 Uiso calc R 1
C C36 0.4930(4) 0.1229(3) 1.1114(5) 0.0484(19) Uani d . 1
C C37 0.4582(4) 0.1215(3) 1.1865(5) 0.061(2) Uani d . 1
C C38 0.4557(4) 0.0791(3) 1.2274(5) 0.070(2) Uani d . 1
H H38 0.4326 0.0784 1.2763 0.084 Uiso calc R 1
C C39 0.4867(4) 0.0365(3) 1.1983(6) 0.064(2) Uani d . 1
C C40 0.5192(4) 0.0373(3) 1.1226(5) 0.058(2) Uani d . 1
C C41 0.5496(5) -0.0055(3) 1.0939(6) 0.082(3) Uani d . 1
H H41 0.5707 -0.0055 1.0440 0.098 Uiso calc R 1
C C42 0.5493(6) -0.0475(4) 1.1369(7) 0.092(3) Uani d . 1
H H42 0.5699 -0.0755 1.1169 0.111 Uiso calc R 1
C C43 0.5171(5) -0.0469(4) 1.2118(7) 0.090(3) Uani d . 1
H H43 0.5174 -0.0749 1.2422 0.108 Uiso calc R 1
C C44 0.4865(5) -0.0077(4) 1.2403(6) 0.078(3) Uani d . 1
H H44 0.4640 -0.0091 1.2895 0.094 Uiso calc R 1
C C45 0.4684(4) 0.2890(3) 1.0809(6) 0.063(2) Uani d . 1
H H45 0.4489 0.2896 1.1317 0.076 Uiso calc R 1
C C46 0.4745(4) 0.3336(3) 1.0384(6) 0.067(2) Uani d . 1
C C47 0.5048(4) 0.3392(3) 0.9619(6) 0.063(2) Uani d . 1
C C48 0.5051(5) 0.3862(3) 0.9287(6) 0.073(3) Uani d . 1
H H48 0.5242 0.3908 0.8783 0.088 Uiso calc R 1
C C49 0.4779(5) 0.4253(4) 0.9690(8) 0.091(3) Uani d . 1
H H49 0.4790 0.4558 0.9460 0.109 Uiso calc R 1
C C50 0.4489(6) 0.4195(4) 1.0435(8) 0.097(3) Uani d . 1
H H50 0.4299 0.4458 1.0706 0.116 Uiso calc R 1
C C51 0.4481(5) 0.3749(4) 1.0773(7) 0.083(3) Uani d . 1
H H51 0.4293 0.3716 1.1281 0.100 Uiso calc R 1
C C52 0.5885(5) 0.2427(4) 0.7825(6) 0.078(3) Uani d . 1
H H52 0.5790 0.2752 0.7915 0.094 Uiso calc R 1
C C53 0.6153(5) 0.2296(4) 0.7085(6) 0.088(3) Uani d . 1
H H53 0.6233 0.2523 0.6688 0.106 Uiso calc R 1
C C54 0.6290(5) 0.1823(5) 0.6973(6) 0.091(3) Uani d . 1
H H54 0.6472 0.1722 0.6488 0.110 Uiso calc R 1
C C55 0.6170(6) 0.1492(4) 0.7547(7) 0.096(3) Uani d . 1
H H55 0.6256 0.1165 0.7462 0.115 Uiso calc R 1
C C56 0.5914(5) 0.1658(4) 0.8263(6) 0.082(3) Uani d . 1
H H56 0.5846 0.1437 0.8671 0.098 Uiso calc R 1
C C57 0.3986(5) 0.2548(4) 0.8448(7) 0.096(4) Uani d . 1
H H57 0.4219 0.2844 0.8401 0.115 Uiso calc R 1
C C58 0.3372(6) 0.2479(5) 0.8014(8) 0.124(5) Uani d . 1
H H58 0.3196 0.2728 0.7696 0.148 Uiso calc R 1
C C59 0.3017(6) 0.2060(5) 0.8038(8) 0.117(4) Uani d . 1
H H59 0.2605 0.2002 0.7729 0.141 Uiso calc R 1
C C60 0.3292(6) 0.1728(4) 0.8534(9) 0.131(5) Uani d . 1
H H60 0.3065 0.1430 0.8584 0.158 Uiso calc R 1
C C61 0.3906(5) 0.1828(4) 0.8968(7) 0.097(4) Uani d . 1
H H61 0.4073 0.1594 0.9319 0.117 Uiso calc R 1
C C62 0.6794(5) 0.2033(4) 1.0215(6) 0.089(3) Uani d . 1
H H62 0.6558 0.1737 1.0240 0.106 Uiso calc R 1
C C63 0.7500(6) 0.2063(5) 1.0498(8) 0.116(4) Uani d . 1
H H63 0.7733 0.1793 1.0707 0.140 Uiso calc R 1
C C64 0.7839(6) 0.2490(5) 1.0464(7) 0.106(4) Uani d . 1
H H64 0.8316 0.2520 1.0646 0.127 Uiso calc R 1
C C65 0.7491(6) 0.2868(5) 1.0172(7) 0.105(4) Uani d . 1
H H65 0.7714 0.3169 1.0145 0.126 Uiso calc R 1
C C66 0.6793(5) 0.2802(4) 0.9910(6) 0.083(3) Uani d . 1
H H66 0.6550 0.3071 0.9712 0.100 Uiso calc R 1
C C67 0.7641(17) 0.4404(9) 0.1201(17) 0.212(10) Uani d . 1
H H67 0.7911 0.4420 0.1669 0.254 Uiso calc R 1
C C68 0.6901(16) 0.4471(9) 0.1272(14) 0.195(9) Uani d . 1
H H68 0.6691 0.4565 0.1748 0.234 Uiso calc R 1
C C69 0.6528(12) 0.4401(9) 0.066(2) 0.206(9) Uani d . 1
H H69 0.6022 0.4400 0.0683 0.247 Uiso calc R 1
C C70 0.6870(17) 0.4326(9) -0.0024(16) 0.224(10) Uani d . 1
H H70 0.6610 0.4295 -0.0497 0.269 Uiso calc R 1
C C71 0.7634(17) 0.4294(9) -0.0012(18) 0.217(10) Uani d . 1
H H71 0.7886 0.4245 -0.0482 0.260 Uiso calc R 1
C C72 0.2769(9) 0.4078(5) 0.5960(12) 0.140(5) Uani d . 1
H H72 0.3047 0.3953 0.6375 0.168 Uiso calc R 1
C C73 0.2048(9) 0.4113(6) 0.6034(11) 0.142(5) Uani d . 1
H H73 0.1814 0.4006 0.6488 0.170 Uiso calc R 1
C C74 0.1660(9) 0.4315(6) 0.5412(13) 0.145(5) Uani d . 1
H H74 0.1156 0.4338 0.5446 0.174 Uiso calc R 1
C C75 0.1995(8) 0.4475(5) 0.4766(9) 0.119(4) Uani d . 1
H H75 0.1734 0.4625 0.4361 0.143 Uiso calc R 1
C C76 0.2728(9) 0.4416(6) 0.4712(10) 0.133(5) Uani d . 1
H H76 0.2971 0.4516 0.4258 0.160 Uiso calc R 1
C C77 0.3016(12) 0.4440(11) 0.2009(17) 0.247(13) Uani d . 1
H H77 0.3503 0.4351 0.2042 0.296 Uiso calc R 1
C C78 0.2691(15) 0.4681(11) 0.2635(17) 0.255(13) Uani d . 1
H H78 0.2960 0.4754 0.3088 0.307 Uiso calc R 1
C C79 0.1962(16) 0.4814(10) 0.2585(17) 0.255(12) Uani d . 1
H H79 0.1744 0.4975 0.3005 0.306 Uiso calc R 1
C C80 0.1560(13) 0.4706(11) 0.191(2) 0.253(12) Uani d . 1
H H80 0.1073 0.4795 0.1874 0.303 Uiso calc R 1
C C81 0.1885(15) 0.4464(12) 0.1282(17) 0.273(14) Uani d . 1
H H81 0.1616 0.4391 0.0829 0.328 Uiso calc R 1
C C82 0.2274(11) 0.6356(6) 0.2040(11) 0.135(6) Uani d . 1
H H82 0.2042 0.6494 0.1603 0.162 Uiso calc R 1
C C83 0.2988(12) 0.6346(6) 0.2042(11) 0.163(6) Uani d . 1
H H83 0.3248 0.6478 0.1623 0.196 Uiso calc R 1
C C84 0.3352(9) 0.6133(7) 0.2683(14) 0.168(7) Uani d . 1
H H84 0.3857 0.6116 0.2711 0.202 Uiso calc R 1
C C85 0.2907(12) 0.5950(7) 0.3276(11) 0.179(7) Uani d . 1
H H85 0.3101 0.5806 0.3729 0.215 Uiso calc R 1
C C86 0.2179(12) 0.5990(8) 0.3164(13) 0.170(7) Uani d . 1
H H86 0.1873 0.5859 0.3545 0.204 Uiso calc R 1
C C87 0.2369(8) 0.5786(5) 0.5488(10) 0.134(5) Uani d . 1
H H87 0.2135 0.5965 0.5097 0.161 Uiso calc R 1
C C88 0.3095(9) 0.5721(6) 0.5420(10) 0.140(5) Uani d . 1
H H88 0.3358 0.5849 0.5000 0.169 Uiso calc R 1
C C89 0.3403(7) 0.5468(5) 0.5982(10) 0.114(4) Uani d . 1
H H89 0.3904 0.5421 0.5971 0.137 Uiso calc R 1
C C90 0.3027(8) 0.5277(5) 0.6559(9) 0.129(5) Uani d . 1
H H90 0.3261 0.5096 0.6949 0.155 Uiso calc R 1
C C91 0.2286(8) 0.5344(6) 0.6591(9) 0.130(5) Uani d . 1
H H91 0.2012 0.5197 0.6986 0.156 Uiso calc R 1
C C92 0.2952(11) 0.4024(9) 0.8709(16) 0.200(9) Uani d . 1
H H92 0.3436 0.4123 0.8693 0.240 Uiso calc R 1
C C93 0.2681(13) 0.3713(8) 0.8133(14) 0.183(8) Uani d . 1
H H93 0.2984 0.3603 0.7731 0.220 Uiso calc R 1
C C94 0.1959(14) 0.3566(6) 0.8156(12) 0.159(6) Uani d . 1
H H94 0.1777 0.3358 0.7770 0.191 Uiso calc R 1
C C95 0.1507(11) 0.3731(9) 0.8756(17) 0.177(8) Uani d . 1
H H95 0.1024 0.3632 0.8772 0.213 Uiso calc R 1
C C96 0.1778(14) 0.4042(9) 0.9331(15) 0.189(8) Uani d . 1
H H96 0.1476 0.4153 0.9733 0.227 Uiso calc R 1

loop_
_atom_site_aniso_label
_atom_site_aniso_U_11
_atom_site_aniso_U_22
_atom_site_aniso_U_33
_atom_site_aniso_U_12
_atom_site_aniso_U_13
_atom_site_aniso_U_23
Ni1 0.0510(6) 0.0552(6) 0.0488(7) -0.0001(4) -0.0095(5) -0.0051(5)
Ni2 0.0517(6) 0.0611(7) 0.0528(7) 0.0015(5) 0.0007(5) -0.0008(5)
O1 0.059(3) 0.054(3) 0.055(4) 0.005(2) -0.015(3) -0.008(3)
O2 0.115(5) 0.064(4) 0.076(5) -0.016(3) -0.041(4) -0.006(4)
O3 0.063(3) 0.056(3) 0.051(4) -0.006(2) -0.012(3) -0.009(3)
O4 0.056(3) 0.066(4) 0.046(4) 0.006(2) 0.007(3) -0.001(3)
O5 0.120(5) 0.079(5) 0.076(5) -0.003(4) 0.035(4) -0.010(4)
O6 0.058(3) 0.059(4) 0.075(4) -0.003(3) 0.000(3) -0.001(3)
N1 0.051(4) 0.059(4) 0.049(4) -0.004(3) -0.007(3) 0.001(4)
N2 0.045(4) 0.053(4) 0.056(5) -0.001(3) -0.001(3) -0.005(3)
N3 0.059(4) 0.057(4) 0.054(5) 0.001(3) -0.011(3) -0.009(4)
N4 0.055(4) 0.059(4) 0.058(5) 0.004(3) -0.003(3) -0.001(4)
N5 0.052(4) 0.076(5) 0.066(5) 0.000(4) -0.010(4) -0.015(4)
N6 0.058(4) 0.066(5) 0.058(5) -0.002(3) 0.005(3) -0.005(4)
N7 0.052(4) 0.055(4) 0.068(5) -0.002(3) -0.004(3) -0.003(4)
N8 0.059(4) 0.066(5) 0.055(5) -0.006(3) 0.004(3) 0.014(4)
N9 0.051(4) 0.065(5) 0.064(5) -0.001(3) -0.007(3) 0.008(4)
N10 0.053(4) 0.078(5) 0.065(5) 0.001(4) 0.002(4) -0.004(4)
N11 0.137(14) 0.34(2) 0.117(15) 0.019(13) 0.015(13) -0.002(17)
N12 0.076(8) 0.149(10) 0.161(13) 0.016(7) 0.000(8) -0.004(9)
N13 0.164(18) 0.45(3) 0.26(3) 0.066(19) -0.030(18) -0.10(2)
N14 0.085(9) 0.220(16) 0.134(14) 0.020(9) -0.010(9) -0.029(12)
N15 0.077(7) 0.174(11) 0.113(10) 0.016(7) 0.004(7) 0.023(8)
N16 0.190(19) 0.254(19) 0.22(2) -0.047(15) 0.037(15) -0.054(15)
C1 0.043(4) 0.052(5) 0.058(6) -0.001(3) -0.005(4) -0.014(4)
C2 0.055(5) 0.054(5) 0.056(6) -0.001(4) -0.003(4) -0.003(4)
C3 0.046(4) 0.050(5) 0.060(6) 0.003(4) 0.003(4) -0.010(4)
C4 0.057(5) 0.061(6) 0.070(7) -0.008(4) -0.006(5) 0.000(5)
C5 0.071(6) 0.061(6) 0.085(8) -0.015(4) -0.009(5) -0.011(5)
C6 0.058(5) 0.056(5) 0.079(7) -0.012(4) 0.008(5) -0.002(5)
C7 0.053(5) 0.056(5) 0.070(6) -0.001(4) 0.014(4) 0.000(5)
C8 0.071(6) 0.069(6) 0.084(8) 0.005(5) -0.003(5) 0.001(6)
C9 0.083(7) 0.068(7) 0.097(9) 0.006(5) 0.002(6) 0.024(6)
C10 0.086(7) 0.059(6) 0.114(10) -0.013(5) 0.003(6) 0.002(7)
C11 0.078(7) 0.062(6) 0.094(8) -0.011(5) -0.006(6) -0.005(6)
C12 0.049(5) 0.064(5) 0.044(5) -0.005(4) -0.007(4) -0.006(4)
C13 0.048(5) 0.058(5) 0.054(6) 0.000(4) -0.007(4) 0.001(4)
C14 0.051(5) 0.063(6) 0.054(6) 0.004(4) -0.003(4) 0.000(5)
C15 0.073(6) 0.060(6) 0.068(7) 0.000(4) -0.013(5) -0.001(5)
C16 0.082(7) 0.062(6) 0.083(8) 0.002(5) -0.009(6) 0.009(6)
C17 0.090(7) 0.073(7) 0.076(8) 0.000(5) -0.014(6) 0.012(6)
C18 0.071(6) 0.070(6) 0.057(6) -0.005(4) -0.016(4) -0.002(5)
C19 0.107(8) 0.071(7) 0.077(8) 0.018(5) -0.038(6) -0.015(6)
C20 0.133(10) 0.092(8) 0.088(9) 0.020(7) -0.052(8) -0.027(7)
C21 0.109(9) 0.119(10) 0.071(8) 0.009(7) -0.026(6) -0.026(8)
C22 0.111(9) 0.113(10) 0.060(8) -0.008(7) -0.030(6) 0.012(7)
C23 0.098(8) 0.084(7) 0.069(8) -0.019(5) -0.023(6) 0.003(6)
C24 0.087(7) 0.080(7) 0.093(8) 0.013(5) 0.019(6) 0.015(6)
C25 0.081(8) 0.126(10) 0.112(10) 0.011(7) 0.031(7) 0.032(8)
C26 0.093(9) 0.138(12) 0.127(12) 0.030(8) 0.039(8) 0.013(9)
C27 0.106(10) 0.118(10) 0.157(13) 0.042(8) 0.043(9) 0.007(9)
C28 0.081(7) 0.085(8) 0.118(10) 0.015(6) 0.023(6) 0.003(7)
C29 0.066(7) 0.116(9) 0.121(10) -0.002(6) 0.006(6) 0.006(8)
C30 0.074(9) 0.170(14) 0.144(12) -0.006(8) 0.029(8) 0.011(10)
C31 0.065(8) 0.153(13) 0.127(12) 0.001(8) 0.018(7) -0.028(10)
C32 0.070(8) 0.135(11) 0.152(13) 0.020(7) -0.002(8) -0.042(10)
C33 0.064(7) 0.091(8) 0.119(10) 0.002(5) -0.007(6) -0.008(6)
C34 0.040(4) 0.063(5) 0.057(6) -0.004(4) -0.005(4) 0.001(5)
C35 0.052(5) 0.068(6) 0.046(5) -0.003(4) -0.003(4) 0.002(4)
C36 0.039(4) 0.062(5) 0.045(5) -0.009(3) 0.000(3) 0.002(4)
C37 0.054(5) 0.072(6) 0.057(6) -0.009(4) 0.008(4) -0.007(5)
C38 0.066(6) 0.086(7) 0.057(6) -0.017(5) 0.005(4) 0.006(5)
C39 0.053(5) 0.072(6) 0.066(7) -0.014(4) -0.010(4) 0.009(5)
C40 0.049(5) 0.068(6) 0.057(6) -0.004(4) -0.007(4) 0.000(5)
C41 0.080(7) 0.077(7) 0.088(8) 0.003(5) 0.004(5) 0.014(6)
C42 0.096(8) 0.084(8) 0.097(9) 0.010(6) -0.005(7) 0.017(7)
C43 0.088(8) 0.078(8) 0.103(10) -0.012(6) -0.017(7) 0.026(7)
C44 0.077(7) 0.085(7) 0.073(7) -0.018(5) -0.005(5) 0.012(6)
C45 0.058(5) 0.057(5) 0.075(7) 0.001(4) -0.001(4) -0.013(5)
C46 0.057(5) 0.063(6) 0.081(7) 0.003(4) -0.005(5) -0.017(5)
C47 0.052(5) 0.066(6) 0.072(7) 0.001(4) -0.006(4) 0.003(5)
C48 0.082(6) 0.060(6) 0.078(7) 0.000(5) -0.008(5) -0.002(5)
C49 0.096(8) 0.071(7) 0.106(10) 0.007(6) -0.001(7) 0.004(7)
C50 0.096(8) 0.074(8) 0.120(11) 0.017(6) -0.003(7) -0.018(7)
C51 0.081(7) 0.069(7) 0.101(9) 0.006(5) 0.001(6) -0.012(6)
C52 0.073(6) 0.088(7) 0.074(8) 0.002(5) 0.003(5) 0.008(6)
C53 0.096(8) 0.107(9) 0.062(7) 0.000(6) 0.016(6) 0.019(6)
C54 0.097(8) 0.115(9) 0.061(7) -0.004(7) 0.015(6) -0.007(7)
C55 0.112(8) 0.097(8) 0.079(8) -0.009(6) 0.035(6) -0.008(7)
C56 0.090(7) 0.081(7) 0.075(8) -0.008(5) 0.014(5) 0.007(6)
C57 0.077(7) 0.100(8) 0.111(9) -0.029(6) -0.033(6) 0.048(7)
C58 0.099(9) 0.116(10) 0.155(13) -0.031(7) -0.063(8) 0.058(9)
C59 0.098(9) 0.115(10) 0.137(12) -0.038(7) -0.053(8) 0.047(8)
C60 0.096(9) 0.110(10) 0.187(14) -0.039(7) -0.066(9) 0.036(10)
C61 0.084(7) 0.075(7) 0.131(10) -0.006(6) -0.046(7) 0.021(7)
C62 0.056(6) 0.103(8) 0.106(9) -0.001(5) -0.008(5) 0.010(7)
C63 0.070(8) 0.141(12) 0.137(12) 0.005(7) -0.027(7) 0.022(9)
C64 0.051(7) 0.152(12) 0.113(10) -0.010(7) -0.012(6) 0.003(9)
C65 0.063(7) 0.130(10) 0.123(11) -0.026(7) -0.006(6) -0.003(8)
C66 0.065(7) 0.088(7) 0.097(8) -0.004(5) -0.004(5) 0.000(6)
C67 0.16(2) 0.34(3) 0.13(2) 0.01(2) -0.029(16) 0.01(2)
C68 0.15(2) 0.33(3) 0.107(16) -0.019(19) 0.009(14) -0.004(17)
C69 0.156(19) 0.30(3) 0.16(2) -0.015(17) 0.00(2) 0.00(2)
C70 0.17(2) 0.35(3) 0.15(2) -0.02(2) -0.016(17) -0.05(2)
C71 0.15(2) 0.35(3) 0.15(2) 0.00(2) 0.033(17) -0.03(2)
C72 0.101(12) 0.154(13) 0.165(17) 0.011(9) -0.021(11) 0.030(11)
C73 0.107(12) 0.175(15) 0.144(15) -0.008(10) 0.016(10) 0.034(11)
C74 0.106(12) 0.169(15) 0.160(17) 0.004(10) 0.002(12) -0.012(13)
C75 0.097(11) 0.152(12) 0.108(12) -0.002(9) -0.019(8) -0.017(9)
C76 0.098(12) 0.169(14) 0.132(14) -0.022(10) 0.010(10) -0.032(11)
C77 0.148(18) 0.42(4) 0.17(2) 0.09(2) -0.054(17) -0.09(2)
C78 0.16(2) 0.38(4) 0.22(3) 0.08(2) -0.046(19) -0.06(2)
C79 0.17(2) 0.38(4) 0.22(3) 0.02(2) -0.03(2) -0.05(2)
C80 0.16(2) 0.38(4) 0.22(3) 0.02(2) -0.04(2) -0.08(3)
C81 0.15(2) 0.44(4) 0.22(3) 0.04(2) -0.03(2) -0.10(3)
C82 0.105(13) 0.174(15) 0.126(15) 0.027(11) -0.051(11) 0.011(11)
C83 0.154(17) 0.212(18) 0.123(15) -0.025(13) -0.013(13) 0.029(12)
C84 0.109(13) 0.24(2) 0.154(18) -0.004(12) -0.025(13) -0.002(15)
C85 0.139(17) 0.27(2) 0.129(16) 0.013(15) -0.014(13) 0.016(15)
C86 0.109(15) 0.26(2) 0.137(17) -0.015(14) 0.013(12) -0.004(15)
C87 0.097(11) 0.160(13) 0.145(14) 0.025(9) -0.014(10) 0.047(11)
C88 0.105(12) 0.175(14) 0.142(14) -0.010(10) 0.000(10) 0.033(11)
C89 0.068(8) 0.151(12) 0.124(12) -0.002(8) -0.016(8) 0.008(10)
C90 0.097(11) 0.174(14) 0.117(12) 0.013(9) -0.013(9) 0.020(10)
C91 0.097(11) 0.180(14) 0.113(12) 0.002(9) 0.014(8) 0.016(11)
C92 0.152(18) 0.26(3) 0.19(2) -0.039(17) 0.035(17) -0.036(19)
C93 0.17(2) 0.21(2) 0.17(2) -0.020(14) 0.062(15) -0.028(15)
C94 0.164(18) 0.168(15) 0.143(16) -0.023(14) -0.021(13) -0.048(12)
C95 0.130(16) 0.21(2) 0.19(2) -0.009(15) -0.008(17) 0.034(18)
C96 0.14(2) 0.23(2) 0.19(2) 0.004(15) 0.034(16) -0.011(18)

loop_
_atom_type_symbol
_atom_type_description
_atom_type_scat_dispersion_real
_atom_type_scat_dispersion_imag
_atom_type_scat_source
C C 0.0033 0.0016 'International Tables Vol C Tables 4.2.6.8 and 6.1.1.4'
H H 0.0000 0.0000 'International Tables Vol C Tables 4.2.6.8 and 6.1.1.4'
N N 0.0061 0.0033 'International Tables Vol C Tables 4.2.6.8 and 6.1.1.4'
O O 0.0106 0.0060 'International Tables Vol C Tables 4.2.6.8 and 6.1.1.4'
Ni Ni 0.3393 1.1124 'International Tables Vol C Tables 4.2.6.8 and 6.1.1.4'

loop_
_geom_angle_atom_site_label_1
_geom_angle_atom_site_label_2
_geom_angle_atom_site_label_3
_geom_angle
N2 Ni1 O3 90.5(2)
N2 Ni1 O1 79.4(2)
O3 Ni1 O1 170.0(2)
N2 Ni1 N3 174.6(3)
O3 Ni1 N3 94.8(2)
O1 Ni1 N3 95.3(2)
N2 Ni1 N5 93.5(2)
O3 Ni1 N5 90.6(3)
O1 Ni1 N5 90.1(3)
N3 Ni1 N5 87.3(2)
N2 Ni1 N4 92.5(2)
O3 Ni1 N4 90.9(2)
O1 Ni1 N4 89.4(2)
N3 Ni1 N4 86.7(2)
N5 Ni1 N4 173.9(3)
N7 Ni2 O6 90.4(3)
N7 Ni2 O4 79.5(2)
O6 Ni2 O4 169.8(2)
N7 Ni2 N8 174.4(3)
O6 Ni2 N8 95.1(3)
O4 Ni2 N8 95.1(2)
N7 Ni2 N9 92.4(3)
O6 Ni2 N9 91.7(2)
O4 Ni2 N9 89.7(2)
N8 Ni2 N9 86.1(3)
N7 Ni2 N10 93.9(3)
O6 Ni2 N10 90.4(3)
O4 Ni2 N10 89.3(3)
N8 Ni2 N10 87.3(3)
N9 Ni2 N10 173.3(3)
C1 O1 Ni1 109.8(5)
C4 O2 H2 109.5
C14 O3 Ni1 126.9(5)
C34 O4 Ni2 109.7(5)
C37 O5 H5 109.5
C47 O6 Ni2 127.9(6)
C1 N1 N2 111.3(6)
C12 N2 N1 117.4(7)
C12 N2 Ni1 128.3(6)
N1 N2 Ni1 114.2(5)
C19 N3 C23 117.4(8)
C19 N3 Ni1 121.0(6)
C23 N3 Ni1 121.6(6)
C24 N4 C28 116.3(8)
C24 N4 Ni1 123.0(6)
C28 N4 Ni1 120.5(6)
C33 N5 C29 116.0(9)
C33 N5 Ni1 121.7(7)
C29 N5 Ni1 122.2(7)
C34 N6 N7 111.2(6)
C45 N7 N6 115.9(7)
C45 N7 Ni2 129.0(6)
N6 N7 Ni2 115.1(5)
C52 N8 C56 116.7(8)
C52 N8 Ni2 122.2(7)
C56 N8 Ni2 121.1(6)
C57 N9 C61 113.8(8)
C57 N9 Ni2 122.4(6)
C61 N9 Ni2 123.4(6)
C66 N10 C62 115.0(8)
C66 N10 Ni2 122.5(7)
C62 N10 Ni2 122.5(7)
C67 N11 C71 118(3)
C76 N12 C72 122.1(14)
C77 N13 C81 120(2)
C82 N14 C86 120.0(18)
C87 N15 C91 118.6(12)
C92 N16 C96 120(2)
O1 C1 N1 125.2(7)
O1 C1 C3 118.6(8)
N1 C1 C3 116.1(7)
C3 C2 C7 122.1(8)
C3 C2 H2A 119.0
C7 C2 H2A 119.0
C2 C3 C4 119.0(7)
C2 C3 C1 118.9(7)
C4 C3 C1 122.1(8)
O2 C4 C5 118.5(8)
O2 C4 C3 121.6(7)
C5 C4 C3 119.9(9)
C4 C5 C6 121.2(8)
C4 C5 H5A 119.4
C6 C5 H5A 119.4
C11 C6 C5 121.7(9)
C11 C6 C7 119.7(9)
C5 C6 C7 118.5(8)
C2 C7 C8 122.3(9)
C2 C7 C6 119.4(8)
C8 C7 C6 118.3(8)
C9 C8 C7 121.2(9)
C9 C8 H8 119.4
C7 C8 H8 119.4
C8 C9 C10 119.5(10)
C8 C9 H9 120.2
C10 C9 H9 120.2
C11 C10 C9 120.7(9)
C11 C10 H10 119.6
C9 C10 H10 119.6
C10 C11 C6 120.5(10)
C10 C11 H11 119.8
C6 C11 H11 119.8
N2 C12 C13 124.4(8)
N2 C12 H12 117.8
C13 C12 H12 117.8
C14 C13 C18 118.7(8)
C14 C13 C12 125.0(8)
C18 C13 C12 116.2(7)
O3 C14 C13 124.7(7)
O3 C14 C15 118.2(8)
C13 C14 C15 117.1(8)
C16 C15 C14 122.2(9)
C16 C15 H15 118.9
C14 C15 H15 118.9
C15 C16 C17 121.4(9)
C15 C16 H16 119.3
C17 C16 H16 119.3
C18 C17 C16 117.6(9)
C18 C17 H17 121.2
C16 C17 H17 121.2
C17 C18 C13 123.0(8)
C17 C18 H18 118.5
C13 C18 H18 118.5
N3 C19 C20 123.5(10)
N3 C19 H19 118.3
C20 C19 H19 118.3
C19 C20 C21 119.0(11)
C19 C20 H20 120.5
C21 C20 H20 120.5
C20 C21 C22 118.2(10)
C20 C21 H21 120.9
C22 C21 H21 120.9
C23 C22 C21 119.3(10)
C23 C22 H22 120.4
C21 C22 H22 120.4
N3 C23 C22 122.6(10)
N3 C23 H23 118.7
C22 C23 H23 118.7
N4 C24 C25 124.3(10)
N4 C24 H24 117.9
C25 C24 H24 117.9
C26 C25 C24 119.6(11)
C26 C25 H25 120.2
C24 C25 H25 120.2
C25 C26 C27 118.0(11)
C25 C26 H26 121.0
C27 C26 H26 121.0
C26 C27 C28 118.7(11)
C26 C27 H27 120.6
C28 C27 H27 120.6
N4 C28 C27 122.9(10)
N4 C28 H28 118.5
C27 C28 H28 118.5
N5 C29 C30 124.7(11)
N5 C29 H29 117.6
C30 C29 H29 117.6
C31 C30 C29 118.9(13)
C31 C30 H30 120.5
C29 C30 H30 120.5
C30 C31 C32 117.5(12)
C30 C31 H31 121.3
C32 C31 H31 121.3
C31 C32 C33 119.5(12)
C31 C32 H32 120.2
C33 C32 H32 120.2
N5 C33 C32 123.2(11)
N5 C33 H33 118.4
C32 C33 H33 118.4
O4 C34 N6 124.5(7)
O4 C34 C36 119.5(7)
N6 C34 C36 116.0(7)
C36 C35 C40 123.1(8)
C36 C35 H35 118.4
C40 C35 H35 118.4
C35 C36 C37 118.6(7)
C35 C36 C34 118.8(7)
C37 C36 C34 122.6(7)
O5 C37 C38 119.7(8)
O5 C37 C36 121.0(8)
C38 C37 C36 119.3(8)
C37 C38 C39 122.3(8)
C37 C38 H38 118.8
C39 C38 H38 118.8
C38 C39 C40 118.5(8)
C38 C39 C44 123.5(9)
C40 C39 C44 118.0(9)
C41 C40 C35 123.9(8)
C41 C40 C39 118.1(8)
C35 C40 C39 118.0(8)
C42 C41 C40 122.3(10)
C42 C41 H41 118.9
C40 C41 H41 118.9
C41 C42 C43 118.1(10)
C41 C42 H42 120.9
C43 C42 H42 120.9
C44 C43 C42 121.6(10)
C44 C43 H43 119.2
C42 C43 H43 119.2
C43 C44 C39 121.9(10)
C43 C44 H44 119.1
C39 C44 H44 119.1
N7 C45 C46 123.1(8)
N7 C45 H45 118.4
C46 C45 H45 118.4
C51 C46 C47 118.3(9)
C51 C46 C45 116.1(9)
C47 C46 C45 125.6(8)
O6 C47 C46 123.9(8)
O6 C47 C48 118.5(9)
C46 C47 C48 117.6(9)
C49 C48 C47 121.8(10)
C49 C48 H48 119.1
C47 C48 H48 119.1
C48 C49 C50 120.2(10)
C48 C49 H49 119.9
C50 C49 H49 119.9
C51 C50 C49 119.6(10)
C51 C50 H50 120.2
C49 C50 H50 120.2
C50 C51 C46 122.6(10)
C50 C51 H51 118.7
C46 C51 H51 118.7
N8 C52 C53 124.3(10)
N8 C52 H52 117.8
C53 C52 H52 117.8
C54 C53 C52 116.4(10)
C54 C53 H53 121.8
C52 C53 H53 121.8
C53 C54 C55 122.0(10)
C53 C54 H54 119.0
C55 C54 H54 119.0
C54 C55 C56 117.2(10)
C54 C55 H55 121.4
C56 C55 H55 121.4
N8 C56 C55 123.3(9)
N8 C56 H56 118.3
C55 C56 H56 118.3
N9 C57 C58 125.2(10)
N9 C57 H57 117.4
C58 C57 H57 117.4
C59 C58 C57 120.8(11)
C59 C58 H58 119.6
C57 C58 H58 119.6
C58 C59 C60 115.8(10)
C58 C59 H59 122.1
C60 C59 H59 122.1
C59 C60 C61 120.0(11)
C59 C60 H60 120.0
C61 C60 H60 120.0
N9 C61 C60 124.3(10)
N9 C61 H61 117.8
C60 C61 H61 117.8
N10 C62 C63 123.5(10)
N10 C62 H62 118.2
C63 C62 H62 118.2
C64 C63 C62 118.2(11)
C64 C63 H63 120.9
C62 C63 H63 120.9
C65 C64 C63 119.6(11)
C65 C64 H64 120.2
C63 C64 H64 120.2
C64 C65 C66 117.6(11)
C64 C65 H65 121.2
C66 C65 H65 121.2
N10 C66 C65 126.0(10)
N10 C66 H66 117.0
C65 C66 H66 117.0
N11 C67 C68 128(2)
N11 C67 H67 116.2
C68 C67 H67 116.2
C69 C68 C67 116(2)
C69 C68 H68 121.8
C67 C68 H68 121.8
C68 C69 C70 119(3)
C68 C69 H69 120.7
C70 C69 H69 120.7
C69 C70 C71 118(2)
C69 C70 H70 120.9
C71 C70 H70 120.9
N11 C71 C70 120(2)
N11 C71 H71 119.9
C70 C71 H71 119.9
N12 C72 C73 120.2(15)
N12 C72 H72 119.9
C73 C72 H72 119.9
C72 C73 C74 117.8(16)
C72 C73 H73 121.1
C74 C73 H73 121.1
C75 C74 C73 121.1(16)
C75 C74 H74 119.5
C73 C74 H74 119.5
C74 C75 C76 118.5(15)
C74 C75 H75 120.7
C76 C75 H75 120.7
N12 C76 C75 120.2(15)
N12 C76 H76 119.9
C75 C76 H76 119.9
C78 C77 N13 120(2)
C78 C77 H77 120.0
N13 C77 H77 120.0
C77 C78 C79 120(2)
C77 C78 H78 120.0
C79 C78 H78 120.0
C80 C79 C78 120(3)
C80 C79 H79 120.0
C78 C79 H79 120.0
C81 C80 C79 120(3)
C81 C80 H80 120.0
C79 C80 H80 120.0
C80 C81 N13 120(2)
C80 C81 H81 120.0
N13 C81 H81 120.0
N14 C82 C83 124.8(17)
N14 C82 H82 117.6
C83 C82 H82 117.6
C82 C83 C84 119.0(17)
C82 C83 H83 120.5
C84 C83 H83 120.5
C85 C84 C83 115.5(17)
C85 C84 H84 122.3
C83 C84 H84 122.3
C86 C85 C84 116.9(18)
C86 C85 H85 121.5
C84 C85 H85 121.5
N14 C86 C85 123.7(19)
N14 C86 H86 118.1
C85 C86 H86 118.1
N15 C87 C88 124.9(13)
N15 C87 H87 117.5
C88 C87 H87 117.5
C89 C88 C87 115.7(14)
C89 C88 H88 122.2
C87 C88 H88 122.2
C88 C89 C90 121.9(14)
C88 C89 H89 119.0
C90 C89 H89 119.0
C89 C90 C91 120.1(14)
C89 C90 H90 119.9
C91 C90 H90 119.9
N15 C91 C90 118.6(13)
N15 C91 H91 120.7
C90 C91 H91 120.7
N16 C92 C93 120(2)
N16 C92 H92 120.0
C93 C92 H92 120.0
C92 C93 C94 120.0(18)
C92 C93 H93 120.0
C94 C93 H93 120.0
C95 C94 C93 119.9(18)
C95 C94 H94 120.0
C93 C94 H94 120.0
C96 C95 C94 120(2)
C96 C95 H95 120.0
C94 C95 H95 120.0
C95 C96 N16 120(2)
C95 C96 H96 120.0
N16 C96 H96 120.0

loop_
_geom_bond_atom_site_label_1
_geom_bond_atom_site_label_2
_geom_bond_distance
_geom_bond_publ_flag
Ni1 O1 2.050(5) y
Ni1 O3 1.998(5) y
Ni1 N2 1.989(7) y
Ni1 N3 2.077(6) y
Ni1 N4 2.192(6) y
Ni1 N5 2.173(7) y
Ni2 O4 2.061(5) y
Ni2 O6 1.993(5) y
Ni2 N7 1.983(7) y
Ni2 N8 2.067(7) y
Ni2 N9 2.156(6) y
Ni2 N10 2.180(7) y
O1 C1 1.280(9) ?
O2 C4 1.346(10) ?
O2 H2 0.8200 ?
O3 C14 1.302(9) ?
O4 C34 1.291(9) ?
O5 C37 1.341(9) ?
O5 H5 0.8200 ?
O6 C47 1.300(10) ?
N1 C1 1.322(10) ?
N1 N2 1.400(8) ?
N2 C12 1.266(9) ?
N3 C19 1.310(10) ?
N3 C23 1.333(11) ?
N4 C24 1.298(10) ?
N4 C28 1.303(10) ?
N5 C33 1.312(11) ?
N5 C29 1.313(12) ?
N6 C34 1.340(9) ?
N6 N7 1.397(9) ?
N7 C45 1.293(9) ?
N8 C52 1.312(11) ?
N8 C56 1.339(10) ?
N9 C57 1.293(10) ?
N9 C61 1.314(10) ?
N10 C66 1.290(10) ?
N10 C62 1.309(11) ?
N11 C67 1.17(2) ?
N11 C71 1.23(2) ?
N12 C76 1.302(17) ?
N12 C72 1.333(17) ?
N13 C77 1.39(2) ?
N13 C81 1.39(2) ?
N14 C82 1.223(18) ?
N14 C86 1.27(2) ?
N15 C87 1.290(15) ?
N15 C91 1.307(15) ?
N16 C92 1.39(2) ?
N16 C96 1.39(2) ?
C1 C3 1.497(10) ?
C2 C3 1.367(10) ?
C2 C7 1.398(10) ?
C2 H2A 0.9300 ?
C3 C4 1.425(11) ?
C4 C5 1.381(11) ?
C5 C6 1.409(12) ?
C5 H5A 0.9300 ?
C6 C11 1.401(11) ?
C6 C7 1.414(12) ?
C7 C8 1.411(12) ?
C8 C9 1.363(11) ?
C8 H8 0.9300 ?
C9 C10 1.412(13) ?
C9 H9 0.9300 ?
C10 C11 1.357(13) ?
C10 H10 0.9300 ?
C11 H11 0.9300 ?
C12 C13 1.432(10) ?
C12 H12 0.9300 ?
C13 C14 1.402(11) ?
C13 C18 1.403(11) ?
C14 C15 1.414(11) ?
C15 C16 1.354(12) ?
C15 H15 0.9300 ?
C16 C17 1.378(12) ?
C16 H16 0.9300 ?
C17 C18 1.373(11) ?
C17 H17 0.9300 ?
C18 H18 0.9300 ?
C19 C20 1.349(13) ?
C19 H19 0.9300 ?
C20 C21 1.357(14) ?
C20 H20 0.9300 ?
C21 C22 1.368(13) ?
C21 H21 0.9300 ?
C22 C23 1.343(13) ?
C22 H22 0.9300 ?
C23 H23 0.9300 ?
C24 C25 1.382(13) ?
C24 H24 0.9300 ?
C25 C26 1.323(15) ?
C25 H25 0.9300 ?
C26 C27 1.356(15) ?
C26 H26 0.9300 ?
C27 C28 1.404(14) ?
C27 H27 0.9300 ?
C28 H28 0.9300 ?
C29 C30 1.377(14) ?
C29 H29 0.9300 ?
C30 C31 1.354(15) ?
C30 H30 0.9300 ?
C31 C32 1.361(16) ?
C31 H31 0.9300 ?
C32 C33 1.391(14) ?
C32 H32 0.9300 ?
C33 H33 0.9300 ?
C34 C36 1.465(10) ?
C35 C36 1.357(10) ?
C35 C40 1.404(10) ?
C35 H35 0.9300 ?
C36 C37 1.424(11) ?
C37 C38 1.364(11) ?
C38 C39 1.403(12) ?
C38 H38 0.9300 ?
C39 C40 1.412(11) ?
C39 C44 1.416(12) ?
C40 C41 1.399(11) ?
C41 C42 1.371(12) ?
C41 H41 0.9300 ?
C42 C43 1.397(14) ?
C42 H42 0.9300 ?
C43 C44 1.315(13) ?
C43 H43 0.9300 ?
C44 H44 0.9300 ?
C45 C46 1.433(12) ?
C45 H45 0.9300 ?
C46 C51 1.407(12) ?
C46 C47 1.418(12) ?
C47 C48 1.418(11) ?
C48 C49 1.375(12) ?
C48 H48 0.9300 ?
C49 C50 1.377(14) ?
C49 H49 0.9300 ?
C50 C51 1.360(13) ?
C50 H50 0.9300 ?
C51 H51 0.9300 ?
C52 C53 1.392(13) ?
C52 H52 0.9300 ?
C53 C54 1.348(13) ?
C53 H53 0.9300 ?
C54 C55 1.354(13) ?
C54 H54 0.9300 ?
C55 C56 1.378(13) ?
C55 H55 0.9300 ?
C56 H56 0.9300 ?
C57 C58 1.352(13) ?
C57 H57 0.9300 ?
C58 C59 1.334(14) ?
C58 H58 0.9300 ?
C59 C60 1.340(14) ?
C59 H59 0.9300 ?
C60 C61 1.369(13) ?
C60 H60 0.9300 ?
C61 H61 0.9300 ?
C62 C63 1.381(13) ?
C62 H62 0.9300 ?
C63 C64 1.339(14) ?
C63 H63 0.9300 ?
C64 C65 1.322(14) ?
C64 H64 0.9300 ?
C65 C66 1.367(13) ?
C65 H65 0.9300 ?
C66 H66 0.9300 ?
C67 C68 1.38(2) ?
C67 H67 0.9300 ?
C68 C69 1.25(2) ?
C68 H68 0.9300 ?
C69 C70 1.34(2) ?
C69 H69 0.9300 ?
C70 C71 1.41(3) ?
C70 H70 0.9300 ?
C71 H71 0.9300 ?
C72 C73 1.335(17) ?
C72 H72 0.9300 ?
C73 C74 1.381(19) ?
C73 H73 0.9300 ?
C74 C75 1.332(18) ?
C74 H74 0.9300 ?
C75 C76 1.360(17) ?
C75 H75 0.9300 ?
C76 H76 0.9300 ?
C77 C78 1.39(3) ?
C77 H77 0.9300 ?
C78 C79 1.39(2) ?
C78 H78 0.9300 ?
C79 C80 1.39(3) ?
C79 H79 0.9300 ?
C80 C81 1.39(3) ?
C80 H80 0.9300 ?
C81 H81 0.9300 ?
C82 C83 1.312(19) ?
C82 H82 0.9300 ?
C83 C84 1.40(2) ?
C83 H83 0.9300 ?
C84 C85 1.39(2) ?
C84 H84 0.9300 ?
C85 C86 1.35(2) ?
C85 H85 0.9300 ?
C86 H86 0.9300 ?
C87 C88 1.351(16) ?
C87 H87 0.9300 ?
C88 C89 1.305(17) ?
C88 H88 0.9300 ?
C89 C90 1.310(16) ?
C89 H89 0.9300 ?
C90 C91 1.374(16) ?
C90 H90 0.9300 ?
C91 H91 0.9300 ?
C92 C93 1.39(2) ?
C92 H92 0.9300 ?
C93 C94 1.39(2) ?
C93 H93 0.9300 ?
C94 C95 1.39(2) ?
C94 H94 0.9300 ?
C95 C96 1.39(2) ?
C95 H95 0.9300 ?
C96 H96 0.9300 ?

loop_
_geom_hbond_atom_site_label_D
_geom_hbond_atom_site_label_H
_geom_hbond_atom_site_label_A
_geom_hbond_distance_DH
_geom_hbond_distance_HA
_geom_hbond_distance_DA
_geom_hbond_angle_DHA
O2 H2 N1 0.82 1.82 2.558(8) 148.2
O5 H5 N6 0.82 1.80 2.533(9) 148.2
